data_8101651
loop_
_publ_author_name
'Irngartinger, Hermann'
'Altreuther, Annegret'
'Krebs, A.'
'Toda, Fumio'

_publ_section_title
;Crystal structure of
 <i>N</i>-methyl-<i>N</i>-phenyl-(2-methyl-3-phenylcyclopropenylidene)
ammonium
 perchlorate, C~17~H~16~N^+^ClO~4~^-^ and of
 3-cyano-1,2,3-
triphenylcycloprop-1-ene-benzene (1/2), C~22~H~15~N &#x00B7;
 2C~6~H~6~
;
_journal_issue 4
_journal_name_full 'Zeitschrift f\"ur Kristallographie - New Crystal Structures'
_journal_page_first 797
_journal_page_last 799
_journal_volume 213
_journal_year 1998
_chemical_formula_structural 'C17 H16 N^+^ ClO~4~^-^'
_chemical_formula_sum 'C17 H16 Cl N O4'
_chemical_formula_weight 333.8
_space_group_IT_number 14
_symmetry_cell_setting monoclinic
_symmetry_space_group_name_Hall '-P 2ybc'
_symmetry_space_group_name_H-M 'P 1 21/c 1'
_cell_angle_alpha 90.00
_cell_angle_beta 92.68(1)
_cell_angle_gamma 90.00
_cell_formula_units_Z 4
_cell_length_a 11.616(1)
_cell_length_b 7.373(1)
_cell_length_c 18.753(2)
_cell_measurement_temperature 223(2)
_cell_volume 1604.3(3)
_diffrn_ambient_temperature 223(2)
_exptl_crystal_density_diffrn 1.38
_refine_ls_R_factor_obs 0.049
_refine_ls_wR_factor_obs 0.140
_cod_original_sg_symbol_H-M 'P 21/c'
_cod_database_code 8101651

loop_
_symmetry_equiv_pos_as_xyz
'x, y, z'
'-x, y+1/2, -z+1/2'
'-x, -y, -z'
'x, -y-1/2, z-1/2'

loop_
_atom_site_aniso_label
_atom_site_aniso_U_11
_atom_site_aniso_U_22
_atom_site_aniso_U_33
_atom_site_aniso_U_23
_atom_site_aniso_U_13
_atom_site_aniso_U_12
Cl1 0.0375(3) 0.0498(4) 0.0374(3) -0.0031(3) 0.0067(2) -0.0028(3)
O2A 0.0432(15) 0.165(6) 0.062(3) 0.028(3) 0.0163(15) 0.039(3)
O3A 0.051(4) 0.175(4) 0.071(5) 0.055(4) -0.003(3) 0.002(4)
O4A 0.149(4) 0.066(2) 0.162(5) -0.018(3) -0.048(3) -0.049(3)
O2B 0.0432(15) 0.165(6) 0.062(3) 0.028(3) 0.0163(15) 0.039(3)
O3B 0.051(4) 0.175(4) 0.071(5) 0.055(4) -0.003(3) 0.002(4)
O4B 0.149(4) 0.066(2) 0.162(5) -0.018(3) -0.048(3) -0.049(3)
O1 0.108(2) 0.109(3) 0.067(2) -0.028(2) 0.0163(14) 0.026(2)
N11 0.0271(10) 0.0396(12) 0.0359(10) -0.0023(9) -0.0016(8) 0.0019(9)
C1 0.0326(12) 0.0365(14) 0.0398(13) -0.0025(11) 0.0001(10) 0.0014(10)
C2 0.0315(12) 0.0322(12) 0.0376(12) -0.0028(10) 0.0020(9) -0.0002(10)
C3 0.0320(12) 0.0321(13) 0.0357(12) -0.0023(10) -0.0015(9) 0.0003(10)
C4 0.044(2) 0.066(2) 0.0379(14) 0.0025(13) 0.0043(11) 0.0021(14)
C5 0.0275(11) 0.0291(12) 0.0391(12) 0.0011(10) -0.0013(9) -0.0008(9)
C6 0.0331(12) 0.0347(13) 0.0427(13) -0.0057(11) 0.0011(10) -0.0008(11)
C7 0.0441(15) 0.0373(15) 0.0408(14) -0.0031(11) -0.0066(11) -0.0022(12)
C8 0.0360(13) 0.0373(15) 0.055(2) 0.0047(13) -0.0104(12) -0.0016(12)
C9 0.0289(12) 0.047(2) 0.059(2) 0.0075(14) 0.0037(11) 0.0024(12)
C10 0.0346(13) 0.0421(15) 0.0387(13) 0.0038(11) 0.0059(10) 0.0011(11)
C12 0.0302(13) 0.064(2) 0.0444(14) 0.0029(13) -0.0049(11) 0.0059(13)
C13 0.0242(10) 0.0320(12) 0.0382(12) -0.0045(10) 0.0019(9) -0.0015(10)
C14 0.0297(12) 0.0339(14) 0.0457(14) -0.0006(11) 0.0028(10) 0.0004(11)
C15 0.0400(14) 0.045(2) 0.0448(14) 0.0019(12) -0.0035(11) -0.0034(12)
C16 0.046(2) 0.053(2) 0.0399(14) -0.0062(13) 0.0051(12) -0.0102(14)
C17 0.0426(15) 0.046(2) 0.052(2) -0.0118(13) 0.0135(12) 0.0008(13)
C18 0.0352(13) 0.039(2) 0.051(2) -0.0004(12) 0.0057(11) 0.0055(11)

loop_
_atom_site_label
_atom_site_type_symbol
_atom_site_fract_x
_atom_site_fract_y
_atom_site_fract_z
_atom_site_U_iso_or_equiv
_atom_site_thermal_displace_type
_atom_site_occupancy
_atom_site_calc_flag
_atom_site_refinement_flags
_atom_site_disorder_group
Cl1 Cl 0.27617(5) 0.22658(10) 0.98102(3) 0.0414(2) Uani 1 d D .
O2A O 0.1541(4) 0.2566(10) 0.9845(3) 0.090(2) Uani 0.791(8) d PD 1
O3A O 0.3106(10) 0.1137(27) 1.0405(7) 0.099(2) Uani 0.791(8) d PD 1
O4A O 0.3385(5) 0.3883(6) 0.9924(4) 0.128(2) Uani 0.791(8) d PD 1
O2B O 0.1605(15) 0.1717(36) 0.9693(11) 0.090(2) Uani 0.209(8) d PD 2
O3B O 0.3290(43) 0.1058(114) 1.0300(32) 0.099(2) Uani 0.209(8) d PD 2
O4B O 0.2907(21) 0.4074(23) 0.9521(13) 0.128(2) Uani 0.209(8) d PD 2
O1 O 0.3015(3) 0.1451(5) 0.91632(14) 0.0942(10) Uani 1 d D .
N11 N 0.6709(2) 0.2356(3) 0.14667(11) 0.0343(5) Uani 1 d . .
C1 C 0.8510(2) 0.2368(4) 0.07087(14) 0.0364(6) Uani 1 d . .
C2 C 0.8952(2) 0.2170(4) 0.13821(13) 0.0337(5) Uani 1 d . .
C3 C 0.7761(2) 0.2311(3) 0.12575(12) 0.0334(5) Uani 1 d . .
C4 C 0.8702(3) 0.2554(5) -0.00590(14) 0.0491(7) Uani 1 d . .
H4A H 0.8576(19) 0.3804(7) -0.0203(3) 0.074 Uiso 1 calc R .
H4B H 0.8169(14) 0.1774(23) -0.0329(2) 0.074 Uiso 1 calc R .
H4C H 0.9486(7) 0.2205(30) -0.0150(2) 0.074 Uiso 1 calc R .
C5 C 0.9959(2) 0.1905(3) 0.18531(13) 0.0320(5) Uani 1 d . .
C6 C 0.9911(2) 0.2120(4) 0.25857(14) 0.0369(6) Uani 1 d . .
C7 C 1.0899(2) 0.1847(4) 0.30174(15) 0.0410(6) Uani 1 d . .
C8 C 1.1915(2) 0.1354(4) 0.2717(2) 0.0430(6) Uani 1 d . .
C9 C 1.1965(2) 0.1136(4) 0.1988(2) 0.0448(7) Uani 1 d . .
C10 C 1.0990(2) 0.1435(4) 0.15505(14) 0.0383(6) Uani 1 d . .
C12 C 0.5749(2) 0.2568(5) 0.09231(15) 0.0466(7) Uani 1 d . .
H12A H 0.5527(12) 0.3835(6) 0.0891(8) 0.070 Uiso 1 calc R .
H12B H 0.5095(7) 0.1850(23) 0.1060(6) 0.070 Uiso 1 calc R .
H12C H 0.5997(6) 0.2160(27) 0.0463(3) 0.070 Uiso 1 calc R .
C13 C 0.6467(2) 0.2121(3) 0.22063(12) 0.0315(5) Uani 1 d . .
C14 C 0.7091(2) 0.0890(4) 0.26178(14) 0.0364(6) Uani 1 d . .
C15 C 0.6879(2) 0.0707(4) 0.33346(15) 0.0434(6) Uani 1 d . .
C16 C 0.6021(3) 0.1714(4) 0.3630(2) 0.0463(7) Uani 1 d . .
C17 C 0.5370(3) 0.2905(4) 0.3209(2) 0.0465(7) Uani 1 d . .
C18 C 0.5590(2) 0.3121(4) 0.2496(2) 0.0415(6) Uani 1 d . .
H6 H 0.9187(26) 0.2467(44) 0.2808(16) 0.051(9) Uiso 1 d . .
H7 H 1.0888(25) 0.1899(42) 0.3528(17) 0.047(8) Uiso 1 d . .
H8 H 1.2539(29) 0.1143(51) 0.3030(18) 0.066(10) Uiso 1 d . .
H9 H 1.2687(26) 0.0893(44) 0.1748(15) 0.048(8) Uiso 1 d . .
H10 H 1.1026(22) 0.1340(38) 0.1048(14) 0.034(7) Uiso 1 d . .
H14 H 0.7630(25) 0.0182(48) 0.2417(14) 0.048(8) Uiso 1 d . .
H15 H 0.7296(23) -0.0135(45) 0.3599(14) 0.039(7) Uiso 1 d . .
H16 H 0.5863(24) 0.1645(44) 0.4139(16) 0.049(8) Uiso 1 d . .
H17 H 0.4775(30) 0.3595(52) 0.3406(18) 0.069(10) Uiso 1 d . .
H18 H 0.5136(23) 0.3954(40) 0.2185(14) 0.037(7) Uiso 1 d . .

loop_
_geom_bond_atom_site_label_1
_geom_bond_atom_site_label_2
_geom_bond_distance
_geom_bond_site_symmetry_2
_geom_bond_publ_flag
Cl1 O1 1.397(3) . ?
Cl1 O3B 1.40(3) . ?
Cl1 O4A 1.406(4) . ?
Cl1 O2B 1.41(2) . ?
Cl1 O3A 1.434(8) . ?
Cl1 O2A 1.439(4) . ?
Cl1 O4B 1.45(2) . ?
N11 C3 1.302(3) . ?
N11 C13 1.438(3) . ?
N11 C12 1.483(3) . ?
C1 C2 1.349(3) . ?
C1 C3 1.379(4) . ?
C1 C4 1.473(4) . ?
C2 C3 1.396(3) . ?
C2 C5 1.446(3) . ?
C4 H4A 0.97 . ?
C4 H4B 0.97 . ?
C4 H4C 0.97 . ?
C5 C6 1.387(3) . ?
C5 C10 1.392(3) . ?
C6 C7 1.387(4) . ?
C6 H6 0.99(3) . ?
C7 C8 1.380(4) . ?
C7 H7 0.96(3) . ?
C8 C9 1.380(4) . ?
C8 H8 0.93(3) . ?
C9 C10 1.386(4) . ?
C9 H9 0.99(3) . ?
C10 H10 0.95(3) . ?
C12 H12A 0.97 . ?
C12 H12B 0.97 . ?
C12 H12C 0.97 . ?
C13 C14 1.375(4) . ?
C13 C18 1.389(4) . ?
C14 C15 1.385(4) . ?
C14 H14 0.91(3) . ?
C15 C16 1.379(4) . ?
C15 H15 0.92(3) . ?
C16 C17 1.382(4) . ?
C16 H16 0.98(3) . ?
C17 C18 1.382(4) . ?
C17 H17 0.95(4) . ?
C18 H18 0.98(3) . ?
